data_4320533
loop_
_publ_author_name
'Ari Lehtonen'
'Reijo Sillanp\"a\"a'

_publ_contact_author
; 
     Dr. Ari Lehtonen 
     Department of Chemistry 
     University of Turku 
     FIN-20014 Turku    
     Finland 
;
_publ_contact_author_email ari.lehtonen@utu.fi
_publ_contact_author_fax '358 2 3336700'
_publ_contact_author_phone '358 2 3336733'
_publ_section_title
;
 On the Reactions of Bisdiolatotungsten(VI) Phenoxides. Syntheses,
 Characterizations, and Molecular Structures of trans-[WCl2(Diol)(OAr)2]
;
_journal_name_full 'Inorganic Chemistry'
_journal_page_first 6047
_journal_page_last 6051
_journal_paper_doi 10.1021/ic010583t
_journal_volume 40
_journal_year 2001
_chemical_formula_sum 'C26 H38 Cl2 O4 W'
_chemical_formula_weight 669.31
_chemical_name_systematic
; 
trans-dichloro(1,2-etanediolato)bis(2,6- 
diisopropylphenolato)tungsten(VI) 

;
_space_group_IT_number 82
_symmetry_cell_setting orthorhombic
_symmetry_space_group_name_Hall 'I -4'
_symmetry_space_group_name_H-M 'I -4'
_atom_sites_solution_hydrogens geom
_atom_sites_solution_primary direct
_atom_sites_solution_secondary difmap
_audit_creation_method SHELXL-97
_cell_angle_alpha 90.00
_cell_angle_beta 90.00
_cell_angle_gamma 90.00
_cell_formula_units_Z 8
_cell_length_a 26.657(6)
_cell_length_b 26.657
_cell_length_c 10.304(10)
_cell_measurement_reflns_used 20
_cell_measurement_temperature 294(2)
_cell_measurement_theta_max 5.9
_cell_measurement_theta_min 3.4
_cell_volume 7322(7)
_computing_cell_refinement
;MSC/AFC5S Diffractometer Control Software (Molecular Structure 
Corporation, 1995) 
;
_computing_data_collection
; 
MSC/AFC5S Diffractometer Control Software (Molecular Structure 
Corporation, 1995) 
;
_computing_data_reduction 'teXsan for Windows (MSC, 1997)'
_computing_molecular_graphics 'Ortep-3 for Windows (Farrugia, 1997)'
_computing_publication_material 'SHELXL-97 (Sheldrick, 1997)'
_computing_structure_refinement 'SHELXL-97 (Sheldrick, 1997)'
_computing_structure_solution 'SIR92 (Altomare, et. al. 1994)'
_diffrn_ambient_temperature 294(2)
_diffrn_measured_fraction_theta_full 0.997
_diffrn_measured_fraction_theta_max 0.997
_diffrn_measurement_device 'Rigaku AFC5S'
_diffrn_measurement_method \w/2\q
_diffrn_radiation_monochromator graphite
_diffrn_radiation_source 'fine-focus sealed tube'
_diffrn_radiation_type MoK\a
_diffrn_radiation_wavelength 0.71069
_diffrn_reflns_av_R_equivalents 0.0456
_diffrn_reflns_av_sigmaI/netI 0.1249
_diffrn_reflns_limit_h_max 32
_diffrn_reflns_limit_h_min 0
_diffrn_reflns_limit_k_max 32
_diffrn_reflns_limit_k_min 0
_diffrn_reflns_limit_l_max 12
_diffrn_reflns_limit_l_min 0
_diffrn_reflns_number 3565
_diffrn_reflns_theta_full 25.00
_diffrn_reflns_theta_max 25.00
_diffrn_reflns_theta_min 2.16
_diffrn_standards_decay_% 0.3
_diffrn_standards_interval_count 150
_diffrn_standards_number 3
_exptl_absorpt_coefficient_mu 3.322
_exptl_absorpt_correction_T_max 1.000
_exptl_absorpt_correction_T_min 0.925
_exptl_absorpt_correction_type psi-scan
_exptl_absorpt_process_details '(North et al., 1968)'
_exptl_crystal_colour red
_exptl_crystal_density_diffrn 1.214
_exptl_crystal_density_method 'not measured'
_exptl_crystal_description needle
_exptl_crystal_F_000 2672
_exptl_crystal_size_max 0.15
_exptl_crystal_size_mid 0.15
_exptl_crystal_size_min 0.15
_refine_diff_density_max 0.798
_refine_diff_density_min -0.660
_refine_diff_density_rms 0.151
_refine_ls_abs_structure_details 'Flack H D (1983), Acta Cryst. A39, 876-881'
_refine_ls_abs_structure_Flack -0.04(2)
_refine_ls_extinction_method none
_refine_ls_goodness_of_fit_ref 1.026
_refine_ls_hydrogen_treatment constr
_refine_ls_matrix_type full
_refine_ls_number_parameters 298
_refine_ls_number_reflns 3552
_refine_ls_number_restraints 0
_refine_ls_restrained_S_all 1.026
_refine_ls_R_factor_all 0.1162
_refine_ls_R_factor_gt 0.0521
_refine_ls_shift/su_max 0.000
_refine_ls_shift/su_mean 0.000
_refine_ls_structure_factor_coef Fsqd
_refine_ls_weighting_details 'calc w=1/[\s^2^(Fo^2^)+(0.0605P)^2^+0.0000P] where P=(Fo^2^+2Fc^2^)/3'
_refine_ls_weighting_scheme calc
_refine_ls_wR_factor_gt 0.1188
_refine_ls_wR_factor_ref 0.1385
_reflns_number_gt 2449
_reflns_number_total 3552
_reflns_threshold_expression >2\s(I)
_cod_data_source_file ic010583t_6.cif
_cod_data_source_block wpro=3c''
_cod_depositor_comments
;
The following automatic conversions were performed:

'_symmetry_cell_setting' value 'Orthorhombic' changed to
'orthorhombic' according to the built-in table from CIF Core
dictionary named 'cif_core.dic' version 2.4.1 from 2010-06-29.

Automatic conversion script
Id: cif_fix_values 1646 2011-03-28 12:23:43Z adriana 
;
_cod_database_code 4320533

loop_
_symmetry_equiv_pos_as_xyz
'x, y, z'
'-x, -y, z'
'y, -x, -z'
'-y, x, -z'
'x+1/2, y+1/2, z+1/2'
'-x+1/2, -y+1/2, z+1/2'
'y+1/2, -x+1/2, -z+1/2'
'-y+1/2, x+1/2, -z+1/2'

loop_
_atom_site_label
_atom_site_type_symbol
_atom_site_fract_x
_atom_site_fract_y
_atom_site_fract_z
_atom_site_U_iso_or_equiv
_atom_site_adp_type
_atom_site_occupancy
_atom_site_symmetry_multiplicity
_atom_site_calc_flag
_atom_site_refinement_flags
_atom_site_disorder_assembly
_atom_site_disorder_group
W W 0.67105(3) 0.18778(3) 0.10147(7) 0.0375(2) Uani 1 1 d . . .
Cl1 Cl 0.6831(2) 0.1079(2) 0.0080(5) 0.0545(14) Uani 1 1 d . . .
Cl2 Cl 0.6604(2) 0.26693(19) 0.2058(6) 0.0563(14) Uani 1 1 d . . .
O1 O 0.6887(5) 0.2210(5) -0.0535(11) 0.048(3) Uani 1 1 d . . .
O2 O 0.7408(4) 0.1934(5) 0.1231(12) 0.047(3) Uani 1 1 d . . .
O3 O 0.6631(5) 0.1599(4) 0.2642(12) 0.046(3) Uani 1 1 d . . .
O4 O 0.6057(5) 0.1885(5) 0.0430(11) 0.043(3) Uani 1 1 d . . .
C1 C 0.7388(9) 0.2378(10) -0.069(3) 0.090(9) Uani 1 1 d . . .
H1A H 0.7404 0.2738 -0.0563 0.108 Uiso 1 1 calc R . .
H1B H 0.7503 0.2303 -0.1559 0.108 Uiso 1 1 calc R . .
C2 C 0.7704(7) 0.2130(10) 0.025(3) 0.080(8) Uani 1 1 d . . .
H2A H 0.7891 0.1863 -0.0170 0.096 Uiso 1 1 calc R . .
H2B H 0.7942 0.2368 0.0607 0.096 Uiso 1 1 calc R . .
C3 C 0.6607(6) 0.1579(6) 0.4004(18) 0.037(4) Uani 1 1 d . . .
C4 C 0.7041(7) 0.1380(6) 0.4616(16) 0.037(4) Uani 1 1 d . . .
C5 C 0.7016(8) 0.1385(7) 0.596(2) 0.051(5) Uani 1 1 d . . .
H5 H 0.7288 0.1264 0.6428 0.061 Uiso 1 1 calc R . .
C6 C 0.6603(9) 0.1564(9) 0.6646(19) 0.069(7) Uani 1 1 d . . .
H6 H 0.6602 0.1564 0.7548 0.082 Uiso 1 1 calc R . .
C7 C 0.6208(9) 0.1734(8) 0.598(3) 0.072(7) Uani 1 1 d . . .
H7 H 0.5932 0.1854 0.6441 0.086 Uiso 1 1 calc R . .
C8 C 0.6188(7) 0.1741(7) 0.462(2) 0.047(5) Uani 1 1 d . . .
C9 C 0.7467(7) 0.1151(7) 0.388(3) 0.059(5) Uani 1 1 d . . .
H9 H 0.7537 0.1361 0.3126 0.071 Uiso 1 1 calc R . .
C10 C 0.7293(9) 0.0631(8) 0.341(2) 0.075(7) Uani 1 1 d . . .
H10A H 0.7193 0.0431 0.4135 0.112 Uiso 1 1 calc R . .
H10B H 0.7564 0.0469 0.2959 0.112 Uiso 1 1 calc R . .
H10C H 0.7014 0.0671 0.2825 0.112 Uiso 1 1 calc R . .
C11 C 0.7954(8) 0.1093(8) 0.467(3) 0.077(7) Uani 1 1 d . . .
H11A H 0.8012 0.1391 0.5170 0.116 Uiso 1 1 calc R . .
H11B H 0.8230 0.1040 0.4090 0.116 Uiso 1 1 calc R . .
H11C H 0.7924 0.0810 0.5246 0.116 Uiso 1 1 calc R . .
C12 C 0.5709(7) 0.1905(8) 0.388(2) 0.066(6) Uani 1 1 d . . .
H12 H 0.5791 0.1927 0.2953 0.079 Uiso 1 1 calc R . .
C13 C 0.5308(8) 0.1512(10) 0.405(4) 0.107(10) Uani 1 1 d . . .
H13A H 0.5275 0.1430 0.4950 0.161 Uiso 1 1 calc R . .
H13B H 0.5398 0.1217 0.3569 0.161 Uiso 1 1 calc R . .
H13C H 0.4994 0.1640 0.3728 0.161 Uiso 1 1 calc R . .
C14 C 0.5524(11) 0.2422(10) 0.432(3) 0.111(11) Uani 1 1 d . . .
H14A H 0.5374 0.2393 0.5166 0.167 Uiso 1 1 calc R . .
H14B H 0.5280 0.2546 0.3717 0.167 Uiso 1 1 calc R . .
H14C H 0.5802 0.2650 0.4362 0.167 Uiso 1 1 calc R . .
C15 C 0.5648(7) 0.1925(8) -0.0450(18) 0.051(5) Uani 1 1 d . . .
C16 C 0.5373(7) 0.1487(7) -0.0594(17) 0.043(5) Uani 1 1 d . . .
C17 C 0.4966(7) 0.1517(9) -0.148(2) 0.060(6) Uani 1 1 d . . .
H17 H 0.4774 0.1235 -0.1664 0.072 Uiso 1 1 calc R . .
C18 C 0.4859(8) 0.1965(12) -0.207(2) 0.077(8) Uani 1 1 d . . .
H18 H 0.4576 0.1984 -0.2591 0.092 Uiso 1 1 calc R . .
C19 C 0.5154(8) 0.2396(9) -0.192(2) 0.062(6) Uani 1 1 d . . .
H19 H 0.5078 0.2683 -0.2390 0.074 Uiso 1 1 calc R . .
C20 C 0.5556(7) 0.2399(7) -0.108(2) 0.052(5) Uani 1 1 d . . .
C21 C 0.5439(9) 0.1007(8) 0.007(3) 0.072(7) Uani 1 1 d . . .
H21 H 0.5722 0.1053 0.0660 0.086 Uiso 1 1 calc R . .
C22 C 0.5607(11) 0.0610(10) -0.092(4) 0.123(11) Uani 1 1 d . . .
H22A H 0.5575 0.0282 -0.0547 0.184 Uiso 1 1 calc R . .
H22B H 0.5950 0.0669 -0.1157 0.184 Uiso 1 1 calc R . .
H22C H 0.5400 0.0632 -0.1684 0.184 Uiso 1 1 calc R . .
C23 C 0.5012(11) 0.0855(11) 0.088(4) 0.135(13) Uani 1 1 d . . .
H23A H 0.4845 0.1148 0.1207 0.203 Uiso 1 1 calc R . .
H23B H 0.5131 0.0657 0.1597 0.203 Uiso 1 1 calc R . .
H23C H 0.4781 0.0660 0.0374 0.203 Uiso 1 1 calc R . .
C24 C 0.5863(8) 0.2866(7) -0.089(3) 0.071(7) Uani 1 1 d . . .
H24 H 0.6142 0.2778 -0.0318 0.086 Uiso 1 1 calc R . .
C25 C 0.5562(11) 0.3260(11) -0.022(4) 0.132(14) Uani 1 1 d . . .
H25A H 0.5228 0.3264 -0.0569 0.197 Uiso 1 1 calc R . .
H25B H 0.5715 0.3582 -0.0352 0.197 Uiso 1 1 calc R . .
H25C H 0.5548 0.3188 0.0691 0.197 Uiso 1 1 calc R . .
C26 C 0.6089(12) 0.3033(10) -0.216(3) 0.107(11) Uani 1 1 d . . .
H26A H 0.5931 0.3339 -0.2438 0.160 Uiso 1 1 calc R . .
H26B H 0.6037 0.2778 -0.2806 0.160 Uiso 1 1 calc R . .
H26C H 0.6442 0.3089 -0.2050 0.160 Uiso 1 1 calc R . .

loop_
_atom_site_aniso_label
_atom_site_aniso_U_11
_atom_site_aniso_U_22
_atom_site_aniso_U_33
_atom_site_aniso_U_23
_atom_site_aniso_U_13
_atom_site_aniso_U_12
W 0.0402(5) 0.0460(5) 0.0263(3) 0.0001(4) -0.0013(4) -0.0079(4)
Cl1 0.071(4) 0.053(3) 0.039(3) -0.009(3) 0.001(3) 0.001(3)
Cl2 0.064(3) 0.051(3) 0.054(3) -0.008(3) -0.010(3) -0.007(3)
O1 0.051(8) 0.055(8) 0.037(7) 0.012(6) 0.015(6) -0.006(7)
O2 0.032(6) 0.070(8) 0.039(8) 0.016(7) -0.002(6) -0.004(6)
O3 0.051(8) 0.046(8) 0.042(7) 0.004(6) -0.005(7) -0.007(7)
O4 0.048(8) 0.053(8) 0.027(6) 0.010(6) -0.010(6) -0.008(6)
C1 0.067(16) 0.099(19) 0.10(2) 0.055(17) 0.036(16) -0.005(14)
C2 0.034(12) 0.11(2) 0.10(2) 0.055(17) -0.007(13) -0.019(12)
C3 0.055(11) 0.034(9) 0.023(7) 0.008(9) 0.005(11) -0.017(9)
C4 0.054(12) 0.036(10) 0.021(8) 0.007(8) -0.011(9) -0.004(9)
C5 0.069(13) 0.050(11) 0.033(10) 0.007(12) -0.012(13) 0.003(10)
C6 0.084(17) 0.100(18) 0.021(10) 0.006(11) -0.013(12) 0.015(15)
C7 0.090(17) 0.086(16) 0.039(12) 0.001(15) 0.035(16) 0.012(14)
C8 0.034(11) 0.053(12) 0.053(12) -0.013(10) 0.021(10) -0.002(9)
C9 0.053(12) 0.051(12) 0.071(14) 0.015(14) 0.012(14) 0.006(10)
C10 0.071(15) 0.067(15) 0.086(19) -0.013(14) 0.007(14) 0.002(13)
C11 0.064(15) 0.067(16) 0.10(2) 0.003(15) -0.009(15) -0.002(13)
C12 0.048(12) 0.104(17) 0.045(12) 0.015(14) 0.017(12) 0.014(12)
C13 0.052(14) 0.13(2) 0.14(3) 0.03(3) -0.02(2) -0.017(15)
C14 0.14(3) 0.13(3) 0.066(19) -0.005(17) 0.042(18) 0.06(2)
C15 0.046(12) 0.076(15) 0.030(10) -0.017(11) 0.012(9) 0.000(11)
C16 0.039(11) 0.053(12) 0.036(10) -0.019(9) -0.003(8) -0.010(9)
C17 0.032(11) 0.085(16) 0.063(15) -0.030(13) -0.004(10) -0.011(11)
C18 0.037(13) 0.15(3) 0.040(13) 0.006(17) -0.002(11) 0.009(16)
C19 0.048(13) 0.092(17) 0.045(12) -0.016(13) 0.002(11) 0.011(13)
C20 0.051(11) 0.070(13) 0.034(10) -0.013(13) 0.007(12) 0.011(10)
C21 0.081(17) 0.049(14) 0.086(18) -0.027(14) 0.007(15) -0.028(12)
C22 0.12(2) 0.10(2) 0.15(3) -0.01(3) -0.01(3) 0.026(18)
C23 0.12(2) 0.11(2) 0.17(3) -0.06(3) 0.04(3) -0.04(2)
C24 0.073(15) 0.037(11) 0.10(2) 0.017(15) -0.016(17) -0.008(10)
C25 0.10(2) 0.10(2) 0.20(4) -0.05(3) 0.00(2) -0.003(19)
C26 0.17(3) 0.076(18) 0.076(19) 0.029(16) 0.00(2) -0.062(19)

loop_
_atom_type_symbol
_atom_type_description
_atom_type_scat_dispersion_real
_atom_type_scat_dispersion_imag
_atom_type_scat_source
C C 0.0033 0.0016 'International Tables Vol C Tables 4.2.6.8 and 6.1.1.4'
H H 0.0000 0.0000 'International Tables Vol C Tables 4.2.6.8 and 6.1.1.4'
O O 0.0106 0.0060 'International Tables Vol C Tables 4.2.6.8 and 6.1.1.4'
Cl Cl 0.1484 0.1585 'International Tables Vol C Tables 4.2.6.8 and 6.1.1.4'
W W -0.8490 6.8722 'International Tables Vol C Tables 4.2.6.8 and 6.1.1.4'

loop_
_geom_angle_atom_site_label_1
_geom_angle_atom_site_label_2
_geom_angle_atom_site_label_3
_geom_angle
_geom_angle_site_symmetry_1
_geom_angle_site_symmetry_3
_geom_angle_publ_flag
O4 W O3 101.1(5) . . y
O4 W O2 166.7(5) . . y
O3 W O2 92.2(6) . . y
O4 W O1 87.3(5) . . y
O3 W O1 170.7(6) . . y
O2 W O1 79.4(5) . . y
O4 W Cl1 90.3(4) . . y
O3 W Cl1 91.3(4) . . y
O2 W Cl1 89.2(4) . . y
O1 W Cl1 92.6(4) . . y
O4 W Cl2 91.5(4) . . y
O3 W Cl2 86.1(4) . . y
O2 W Cl2 89.6(4) . . y
O1 W Cl2 89.7(4) . . y
Cl1 W Cl2 177.2(2) . . y
C1 O1 W 118.5(13) . . y
C2 O2 W 120.5(12) . . y
C3 O3 W 158.0(11) . . y
C15 O4 W 159.0(11) . . y
O1 C1 C2 109.5(17) . . ?
O1 C1 H1A 109.8 . . ?
C2 C1 H1A 109.8 . . ?
O1 C1 H1B 109.8 . . ?
C2 C1 H1B 109.8 . . ?
H1A C1 H1B 108.2 . . ?
O2 C2 C1 109.1(16) . . ?
O2 C2 H2A 109.9 . . ?
C1 C2 H2A 109.9 . . ?
O2 C2 H2B 109.9 . . ?
C1 C2 H2B 109.9 . . ?
H2A C2 H2B 108.3 . . ?
C8 C3 O3 119.3(17) . . ?
C8 C3 C4 125.7(17) . . ?
O3 C3 C4 114.9(16) . . ?
C5 C4 C3 113.6(18) . . ?
C5 C4 C9 123.1(19) . . ?
C3 C4 C9 123.2(17) . . ?
C4 C5 C6 123(2) . . ?
C4 C5 H5 118.4 . . ?
C6 C5 H5 118.4 . . ?
C7 C6 C5 118.7(18) . . ?
C7 C6 H6 120.7 . . ?
C5 C6 H6 120.7 . . ?
C6 C7 C8 123(2) . . ?
C6 C7 H7 118.4 . . ?
C8 C7 H7 118.4 . . ?
C3 C8 C7 116(2) . . ?
C3 C8 C12 122.8(18) . . ?
C7 C8 C12 121.6(18) . . ?
C4 C9 C11 115(2) . . ?
C4 C9 C10 107.5(16) . . ?
C11 C9 C10 109.4(17) . . ?
C4 C9 H9 108.4 . . ?
C11 C9 H9 108.4 . . ?
C10 C9 H9 108.4 . . ?
C9 C10 H10A 109.5 . . ?
C9 C10 H10B 109.5 . . ?
H10A C10 H10B 109.5 . . ?
C9 C10 H10C 109.5 . . ?
H10A C10 H10C 109.5 . . ?
H10B C10 H10C 109.5 . . ?
C9 C11 H11A 109.5 . . ?
C9 C11 H11B 109.5 . . ?
H11A C11 H11B 109.5 . . ?
C9 C11 H11C 109.5 . . ?
H11A C11 H11C 109.5 . . ?
H11B C11 H11C 109.5 . . ?
C13 C12 C14 111(2) . . ?
C13 C12 C8 109.4(19) . . ?
C14 C12 C8 112(2) . . ?
C13 C12 H12 108.1 . . ?
C14 C12 H12 108.1 . . ?
C8 C12 H12 108.1 . . ?
C12 C13 H13A 109.5 . . ?
C12 C13 H13B 109.5 . . ?
H13A C13 H13B 109.5 . . ?
C12 C13 H13C 109.5 . . ?
H13A C13 H13C 109.5 . . ?
H13B C13 H13C 109.5 . . ?
C12 C14 H14A 109.5 . . ?
C12 C14 H14B 109.5 . . ?
H14A C14 H14B 109.5 . . ?
C12 C14 H14C 109.5 . . ?
H14A C14 H14C 109.5 . . ?
H14B C14 H14C 109.5 . . ?
C16 C15 O4 114.3(18) . . ?
C16 C15 C20 126.8(19) . . ?
O4 C15 C20 118.9(17) . . ?
C15 C16 C17 115(2) . . ?
C15 C16 C21 128.6(18) . . ?
C17 C16 C21 116.3(18) . . ?
C18 C17 C16 120(2) . . ?
C18 C17 H17 120.2 . . ?
C16 C17 H17 120.2 . . ?
C17 C18 C19 123(2) . . ?
C17 C18 H18 118.3 . . ?
C19 C18 H18 118.3 . . ?
C20 C19 C18 121(2) . . ?
C20 C19 H19 119.7 . . ?
C18 C19 H19 119.7 . . ?
C19 C20 C15 114.2(19) . . ?
C19 C20 C24 121(2) . . ?
C15 C20 C24 125.1(19) . . ?
C16 C21 C23 114(2) . . ?
C16 C21 C22 109(2) . . ?
C23 C21 C22 115(2) . . ?
C16 C21 H21 105.9 . . ?
C23 C21 H21 105.9 . . ?
C22 C21 H21 105.9 . . ?
C21 C22 H22A 109.5 . . ?
C21 C22 H22B 109.5 . . ?
H22A C22 H22B 109.5 . . ?
C21 C22 H22C 109.5 . . ?
H22A C22 H22C 109.5 . . ?
H22B C22 H22C 109.5 . . ?
C21 C23 H23A 109.5 . . ?
C21 C23 H23B 109.5 . . ?
H23A C23 H23B 109.5 . . ?
C21 C23 H23C 109.5 . . ?
H23A C23 H23C 109.5 . . ?
H23B C23 H23C 109.5 . . ?
C25 C24 C20 110(2) . . ?
C25 C24 C26 114(2) . . ?
C20 C24 C26 111(2) . . ?
C25 C24 H24 107.1 . . ?
C20 C24 H24 107.1 . . ?
C26 C24 H24 107.1 . . ?
C24 C25 H25A 109.5 . . ?
C24 C25 H25B 109.5 . . ?
H25A C25 H25B 109.5 . . ?
C24 C25 H25C 109.5 . . ?
H25A C25 H25C 109.5 . . ?
H25B C25 H25C 109.5 . . ?
C24 C26 H26A 109.5 . . ?
C24 C26 H26B 109.5 . . ?
H26A C26 H26B 109.5 . . ?
C24 C26 H26C 109.5 . . ?
H26A C26 H26C 109.5 . . ?
H26B C26 H26C 109.5 . . ?

loop_
_geom_bond_atom_site_label_1
_geom_bond_atom_site_label_2
_geom_bond_distance
_geom_bond_site_symmetry_2
_geom_bond_publ_flag
W O4 1.842(12) . y
W O3 1.846(12) . y
W O2 1.880(11) . y
W O1 1.886(11) . y
W Cl1 2.359(5) . y
W Cl2 2.385(5) . y
O1 C1 1.42(2) . y
O2 C2 1.39(2) . y
O3 C3 1.41(2) . y
O4 C15 1.42(2) . y
C1 C2 1.44(3) . y
C1 H1A 0.9700 . ?
C1 H1B 0.9700 . ?
C2 H2A 0.9700 . ?
C2 H2B 0.9700 . ?
C3 C8 1.35(2) . ?
C3 C4 1.42(2) . ?
C4 C5 1.39(3) . ?
C4 C9 1.49(3) . ?
C5 C6 1.39(3) . ?
C5 H5 0.9300 . ?
C6 C7 1.34(3) . ?
C6 H6 0.9300 . ?
C7 C8 1.41(3) . ?
C7 H7 0.9300 . ?
C8 C12 1.55(3) . ?
C9 C11 1.54(3) . ?
C9 C10 1.54(3) . ?
C9 H9 0.9800 . ?
C10 H10A 0.9600 . ?
C10 H10B 0.9600 . ?
C10 H10C 0.9600 . ?
C11 H11A 0.9600 . ?
C11 H11B 0.9600 . ?
C11 H11C 0.9600 . ?
C12 C13 1.51(3) . ?
C12 C14 1.53(3) . ?
C12 H12 0.9800 . ?
C13 H13A 0.9600 . ?
C13 H13B 0.9600 . ?
C13 H13C 0.9600 . ?
C14 H14A 0.9600 . ?
C14 H14B 0.9600 . ?
C14 H14C 0.9600 . ?
C15 C16 1.39(3) . ?
C15 C20 1.44(3) . ?
C16 C17 1.42(3) . ?
C16 C21 1.46(3) . ?
C17 C18 1.37(3) . ?
C17 H17 0.9300 . ?
C18 C19 1.40(3) . ?
C18 H18 0.9300 . ?
C19 C20 1.37(3) . ?
C19 H19 0.9300 . ?
C20 C24 1.50(3) . ?
C21 C23 1.47(3) . ?
C21 C22 1.54(3) . ?
C21 H21 0.9800 . ?
C22 H22A 0.9600 . ?
C22 H22B 0.9600 . ?
C22 H22C 0.9600 . ?
C23 H23A 0.9600 . ?
C23 H23B 0.9600 . ?
C23 H23C 0.9600 . ?
C24 C25 1.50(3) . ?
C24 C26 1.50(4) . ?
C24 H24 0.9800 . ?
C25 H25A 0.9600 . ?
C25 H25B 0.9600 . ?
C25 H25C 0.9600 . ?
C26 H26A 0.9600 . ?
C26 H26B 0.9600 . ?
C26 H26C 0.9600 . ?

loop_
_geom_torsion_atom_site_label_1
_geom_torsion_atom_site_label_2
_geom_torsion_atom_site_label_3
_geom_torsion_atom_site_label_4
_geom_torsion
_geom_torsion_site_symmetry_1
_geom_torsion_site_symmetry_2
_geom_torsion_site_symmetry_3
_geom_torsion_site_symmetry_4
_geom_torsion_publ_flag
O4 W O1 C1 174.1(16) . . . . ?
O3 W O1 C1 19(4) . . . . ?
O2 W O1 C1 -7.1(15) . . . . ?
Cl1 W O1 C1 -95.8(15) . . . . ?
Cl2 W O1 C1 82.6(15) . . . . ?
O4 W O2 C2 0(3) . . . . ?
O3 W O2 C2 179.4(17) . . . . ?
O1 W O2 C2 -4.7(17) . . . . ?
Cl1 W O2 C2 88.1(17) . . . . ?
Cl2 W O2 C2 -94.5(17) . . . . ?
O4 W O3 C3 -107(3) . . . . ?
O2 W O3 C3 73(3) . . . . ?
O1 W O3 C3 48(6) . . . . ?
Cl1 W O3 C3 163(3) . . . . ?
Cl2 W O3 C3 -16(3) . . . . ?
O3 W O4 C15 -166(3) . . . . ?
O2 W O4 C15 13(5) . . . . ?
O1 W O4 C15 18(3) . . . . ?
Cl1 W O4 C15 -75(3) . . . . ?
Cl2 W O4 C15 107(3) . . . . ?
W O1 C1 C2 16(3) . . . . ?
W O2 C2 C1 14(3) . . . . ?
O1 C1 C2 O2 -18(3) . . . . ?
W O3 C3 C8 79(4) . . . . ?
W O3 C3 C4 -102(3) . . . . ?
C8 C3 C4 C5 -3(3) . . . . ?
O3 C3 C4 C5 177.2(15) . . . . ?
C8 C3 C4 C9 172.5(17) . . . . ?
O3 C3 C4 C9 -7(2) . . . . ?
C3 C4 C5 C6 1(3) . . . . ?
C9 C4 C5 C6 -175.0(19) . . . . ?
C4 C5 C6 C7 1(3) . . . . ?
C5 C6 C7 C8 0(4) . . . . ?
O3 C3 C8 C7 -176.5(17) . . . . ?
C4 C3 C8 C7 4(3) . . . . ?
O3 C3 C8 C12 6(3) . . . . ?
C4 C3 C8 C12 -173.9(18) . . . . ?
C6 C7 C8 C3 -2(3) . . . . ?
C6 C7 C8 C12 176(2) . . . . ?
C5 C4 C9 C11 -21(3) . . . . ?
C3 C4 C9 C11 163.9(17) . . . . ?
C5 C4 C9 C10 101(2) . . . . ?
C3 C4 C9 C10 -74(2) . . . . ?
C3 C8 C12 C13 107(2) . . . . ?
C7 C8 C12 C13 -70(3) . . . . ?
C3 C8 C12 C14 -129(2) . . . . ?
C7 C8 C12 C14 53(3) . . . . ?
W O4 C15 C16 116(3) . . . . ?
W O4 C15 C20 -65(4) . . . . ?
O4 C15 C16 C17 -179.2(15) . . . . ?
C20 C15 C16 C17 2(3) . . . . ?
O4 C15 C16 C21 2(3) . . . . ?
C20 C15 C16 C21 -177(2) . . . . ?
C15 C16 C17 C18 -3(3) . . . . ?
C21 C16 C17 C18 175(2) . . . . ?
C16 C17 C18 C19 5(3) . . . . ?
C17 C18 C19 C20 -5(3) . . . . ?
C18 C19 C20 C15 3(3) . . . . ?
C18 C19 C20 C24 -178(2) . . . . ?
C16 C15 C20 C19 -1(3) . . . . ?
O4 C15 C20 C19 179.5(16) . . . . ?
C16 C15 C20 C24 180(2) . . . . ?
O4 C15 C20 C24 1(3) . . . . ?
C15 C16 C21 C23 117(3) . . . . ?
C17 C16 C21 C23 -61(3) . . . . ?
C15 C16 C21 C22 -113(2) . . . . ?
C17 C16 C21 C22 68(3) . . . . ?
C19 C20 C24 C25 68(3) . . . . ?
C15 C20 C24 C25 -113(3) . . . . ?
C19 C20 C24 C26 -59(3) . . . . ?
C15 C20 C24 C26 120(3) . . . . ?

loop_
_cod_related_entry_id
_cod_related_entry_database
_cod_related_entry_code
1 ChemSpider 30661106
